data_1540311
loop_
_publ_author_name
'Liu, X.'
'Liang, J.'
'Lin, B.'
'Wei, C.'

_publ_section_title
;
 Study on the structure of GaZSM-11 zeolite
;
_journal_name_full 'Cuihua Xuebao'
_journal_page_first 196
_journal_page_last 203
_journal_volume 11
_journal_year 1990
_chemical_formula_sum 'Ga8 H6.32 Na1.68 O192 Si88'
_chemical_name_systematic 'Na1.68 H6.32 (Ga8 Si88 O192)'
_space_group_IT_number 119
_symmetry_space_group_name_Hall 'I -4 -2'
_symmetry_space_group_name_H-M 'I -4 m 2'
_cell_angle_alpha 90
_cell_angle_beta 90
_cell_angle_gamma 90
_cell_formula_units_Z 1
_cell_length_a 20.073
_cell_length_b 20.073
_cell_length_c 13.403
_cell_volume 5400.408
_citation_journal_id_ASTM THHPD3
_cod_data_source_file Liu_THHPD3_1990_1357.cif
_cod_data_source_block H6.32Ga8Na1.68O192Si88
_cod_original_formula_sum 'H6.32 Ga8 Na1.68 O192 Si88'
_cod_database_code 1540311

loop_
_symmetry_equiv_pos_as_xyz
x,y,z
y,-x,-z
-x,-y,z
-y,x,-z
-x,y,z
y,x,-z
x,-y,z
-y,-x,-z
x+1/2,y+1/2,z+1/2
y+1/2,-x+1/2,-z+1/2
-x+1/2,-y+1/2,z+1/2
-y+1/2,x+1/2,-z+1/2
-x+1/2,y+1/2,z+1/2
y+1/2,x+1/2,-z+1/2
x+1/2,-y+1/2,z+1/2
-y+1/2,-x+1/2,-z+1/2

loop_
_atom_site_label
_atom_site_type_symbol
_atom_site_fract_x
_atom_site_fract_y
_atom_site_fract_z
_atom_site_occupancy
_atom_site_U_iso_or_equiv
O10 O-2 0.1853 0.37 0.5955 1 0.0
Si2 Si+4 0.1233 0.195 0.1252 0.9167 0.0
Si1 Si+4 0.1152 0.4221 0.1358 0.9167 0.0
O4 O-2 0.2955 0.5 0.156 1 0.0
O2 O-2 0.1939 0.5 0.5671 1 0.0
Ga1 Ga+3 0.1152 0.4221 0.1358 0.0833 0.0
O15 O-2 0.1245 0.4174 0.4422 1 0.0
Ga7 Ga+3 0.4212 0.4212 0.5 0.0833 0.0
O1 O-2 0.5 0.4045 0.4663 1 0.0
O7 O-2 0.0997 0.1236 0.0936 1 0.0
O9 O-2 0.205 0.196 0.106 1 0.0
O12 O-2 0.2415 0.1838 0.2454 1 0.0
Ga2 Ga+3 0.1233 0.195 0.1252 0.0833 0.0
Ga5 Ga+3 0.1887 0.4315 0.508 0.0833 0.0
Na2 Na+1 0 0.4137 0.1444 0.06 0.0
Si3 Si+4 0.276 0.4174 0.1513 0.9167 0.0
O8 O-2 0.1063 0.2058 0.2412 1 0.0
O3 O-2 0.2961 0.2039 0.25 1 0.0
O11 O-2 0.1132 0.1814 0.4348 1 0.0
O5 O-2 0.0972 0.5 0.1044 1 0.0
Ga4 Ga+3 0.2834 0.2 0.1326 0.0833 0.0
Ga6 Ga+3 0.1806 0.1806 0.5 0.0833 0.0
O14 O-2 0.0877 0.2504 0.0625 1 0.0
Si7 Si+4 0.4212 0.4212 0.5 0.9167 0.0
Si5 Si+4 0.1887 0.4315 0.508 0.9167 0.0
Ga3 Ga+3 0.276 0.4174 0.1513 0.0833 0.0
Na1 Na+1 0 0.1988 0.1152 0.15 0.0
O6 O-2 0.0956 0.4044 0.25 1 0.0
Si4 Si+4 0.2834 0.2 0.1326 0.9167 0.0
O13 O-2 0.1945 0.408 0.1322 1 0.0
Si6 Si+4 0.1806 0.1806 0.5 0.9167 0.0
